data_4518907
loop_
_publ_author_name
'Sun, Yuanhui'
'Liu, Bochen'
'Guo, Yue'
'Chen, Xi'
'Lee, Yi-Ting'
'Feng, Zhao'
'Adachi, Chihaya'
'Zhou, Guijiang'
'Chen, Zhao'
'Yang, Xiaolong'

_publ_section_title
;
 Developing Efficient Dinuclear Pt(II) Complexes Based on the
 Triphenylamine Core for High-Efficiency Solution-Processed OLEDs.
;
_journal_name_full 'ACS applied materials &amp; interfaces'
_journal_paper_doi 10.1021/acsami.1c06148
_journal_year 2021
_chemical_formula_sum 'C41 H33 N3 O4 Pt2'
_chemical_formula_weight 1021.88
_space_group_IT_number 14
_space_group_name_Hall '-P 2ybc'
_space_group_name_H-M_alt 'P 1 21/c 1'
_symmetry_cell_setting monoclinic
_symmetry_space_group_name_H-M 'P 1 21/c 1'
_atom_sites_solution_hydrogens geom
_atom_sites_solution_primary direct
_atom_sites_solution_secondary difmap
_audit_creation_method SHELXL-97
_cell_angle_alpha 90.00
_cell_angle_beta 113.391(2)
_cell_angle_gamma 90.00
_cell_formula_units_Z 4
_cell_length_a 18.170(2)
_cell_length_b 13.4052(17)
_cell_length_c 16.057(2)
_cell_measurement_reflns_used 9992
_cell_measurement_temperature 296(2)
_cell_measurement_theta_max 24.757
_cell_measurement_theta_min 2.442
_cell_volume 3589.6(8)
_computing_cell_refinement 'Bruker SMART'
_computing_data_collection 'Bruker SMART'
_computing_data_reduction 'Bruker SAINT'
_computing_molecular_graphics 'Bruker SHELXTL'
_computing_publication_material 'Bruker SHELXTL'
_computing_structure_refinement 'SHELXL-97 (Sheldrick, 1997)'
_computing_structure_solution 'SHELXS-97 (Sheldrick, 1990)'
_diffrn_ambient_temperature 296(2)
_diffrn_measured_fraction_theta_full 0.995
_diffrn_measured_fraction_theta_max 0.995
_diffrn_measurement_device_type 'CCD area detector'
_diffrn_measurement_method 'phi and omega scans'
_diffrn_radiation_monochromator graphite
_diffrn_radiation_source 'fine-focus sealed tube'
_diffrn_radiation_type MoK\a
_diffrn_radiation_wavelength 0.71073
_diffrn_reflns_av_R_equivalents 0.0268
_diffrn_reflns_av_sigmaI/netI 0.0209
_diffrn_reflns_limit_h_max 21
_diffrn_reflns_limit_h_min -21
_diffrn_reflns_limit_k_max 15
_diffrn_reflns_limit_k_min -15
_diffrn_reflns_limit_l_max 18
_diffrn_reflns_limit_l_min -18
_diffrn_reflns_number 34204
_diffrn_reflns_theta_full 24.86
_diffrn_reflns_theta_max 24.86
_diffrn_reflns_theta_min 1.22
_exptl_absorpt_coefficient_mu 7.832
_exptl_absorpt_correction_T_max 0.515
_exptl_absorpt_correction_T_min 0.300
_exptl_absorpt_correction_type multi-scan
_exptl_crystal_colour orange
_exptl_crystal_density_diffrn 1.891
_exptl_crystal_density_method 'not measured'
_exptl_crystal_description block
_exptl_crystal_F_000 1952
_exptl_crystal_size_max 0.309
_exptl_crystal_size_mid 0.242
_exptl_crystal_size_min 0.126
_refine_diff_density_max 1.458
_refine_diff_density_min -1.229
_refine_diff_density_rms 0.117
_refine_ls_extinction_method none
_refine_ls_goodness_of_fit_ref 1.033
_refine_ls_hydrogen_treatment mixed
_refine_ls_matrix_type full
_refine_ls_number_parameters 455
_refine_ls_number_reflns 6194
_refine_ls_number_restraints 0
_refine_ls_restrained_S_all 1.033
_refine_ls_R_factor_all 0.0409
_refine_ls_R_factor_gt 0.0298
_refine_ls_shift/su_max 0.004
_refine_ls_shift/su_mean 0.000
_refine_ls_structure_factor_coef Fsqd
_refine_ls_weighting_details 'calc w=1/[\s^2^(Fo^2^)+(0.0238P)^2^+19.4851P] where P=(Fo^2^+2Fc^2^)/3'
_refine_ls_weighting_scheme calc
_refine_ls_wR_factor_gt 0.0649
_refine_ls_wR_factor_ref 0.0718
_reflns_number_gt 5230
_reflns_number_total 6194
_reflns_threshold_expression >2sigma(I)
_cod_data_source_file am1c06148_si_002.cif
_cod_data_source_block PyDPt
_cod_original_sg_symbol_H-M P2(1)/c
_cod_database_code 4518907

loop_
_symmetry_equiv_pos_as_xyz
'x, y, z'
'-x, y+1/2, -z+1/2'
'-x, -y, -z'
'x, -y-1/2, z-1/2'

loop_
_atom_site_label
_atom_site_type_symbol
_atom_site_fract_x
_atom_site_fract_y
_atom_site_fract_z
_atom_site_U_iso_or_equiv
_atom_site_adp_type
_atom_site_occupancy
_atom_site_symmetry_multiplicity
_atom_site_calc_flag
_atom_site_refinement_flags
_atom_site_disorder_assembly
_atom_site_disorder_group
Pt1 Pt 1.073018(13) 0.381808(17) 1.021312(16) 0.03878(8) Uani 1 1 d . . .
Pt2 Pt 0.495366(15) 0.04451(2) 0.639196(19) 0.05111(9) Uani 1 1 d . . .
N1 N 0.4217(3) 0.1559(4) 0.6371(4) 0.0526(14) Uani 1 1 d . . .
N2 N 0.7919(3) 0.1735(4) 0.8698(4) 0.0514(14) Uani 1 1 d . . .
N3 N 1.0689(3) 0.4760(4) 0.9235(4) 0.0423(12) Uani 1 1 d . . .
O1 O 1.1792(2) 0.4430(3) 1.1154(3) 0.0487(11) Uani 1 1 d . . .
O2 O 1.0672(3) 0.2821(3) 1.1109(3) 0.0496(11) Uani 1 1 d . . .
O3 O 0.4032(3) -0.0405(4) 0.5460(4) 0.0657(14) Uani 1 1 d . . .
O4 O 0.5788(3) -0.0555(4) 0.6452(3) 0.0598(12) Uani 1 1 d . . .
C1 C 1.2877(4) 0.4670(6) 1.2559(5) 0.064(2) Uani 1 1 d . . .
H1A H 1.3255 0.4628 1.2280 0.097 Uiso 1 1 calc R . .
H1B H 1.3099 0.4362 1.3147 0.097 Uiso 1 1 calc R . .
H1C H 1.2761 0.5358 1.2622 0.097 Uiso 1 1 calc R . .
C2 C 1.2112(4) 0.4139(5) 1.1973(5) 0.0491(16) Uani 1 1 d . . .
C3 C 1.1827(4) 0.3384(5) 1.2364(4) 0.0503(16) Uani 1 1 d . . .
H3 H 1.2113 0.3277 1.2982 0.060 Uiso 1 1 calc R . .
C4 C 1.1172(4) 0.2778(5) 1.1942(5) 0.0495(16) Uani 1 1 d . . .
C5 C 1.0981(5) 0.1966(6) 1.2474(5) 0.070(2) Uani 1 1 d . . .
H5A H 1.0411 0.1881 1.2253 0.104 Uiso 1 1 calc R . .
H5B H 1.1189 0.2145 1.3104 0.104 Uiso 1 1 calc R . .
H5C H 1.1223 0.1352 1.2403 0.104 Uiso 1 1 calc R . .
C6 C 1.1154(4) 0.6139(5) 0.8650(5) 0.063(2) Uani 1 1 d . . .
H6 H 1.1529 0.6643 0.8739 0.076 Uiso 1 1 calc R . .
C7 C 1.1228(4) 0.5490(5) 0.9345(5) 0.0530(17) Uani 1 1 d . . .
H7 H 1.1659 0.5558 0.9902 0.064 Uiso 1 1 calc R . .
C8 C 1.0051(3) 0.4658(4) 0.8422(4) 0.0402(14) Uani 1 1 d . . .
C9 C 0.9507(3) 0.3858(4) 0.8427(4) 0.0386(13) Uani 1 1 d . . .
C10 C 0.9721(3) 0.3347(4) 0.9256(4) 0.0384(13) Uani 1 1 d . . .
C11 C 0.9203(3) 0.2627(4) 0.9331(4) 0.0424(14) Uani 1 1 d . . .
H11 H 0.9342 0.2273 0.9871 0.051 Uiso 1 1 calc R . .
C12 C 0.8474(3) 0.2424(4) 0.8604(4) 0.0403(14) Uani 1 1 d . . .
C13 C 0.8285(4) 0.2920(5) 0.7782(4) 0.0444(15) Uani 1 1 d . . .
H13 H 0.7811 0.2769 0.7291 0.053 Uiso 1 1 calc R . .
C14 C 0.8795(4) 0.3634(5) 0.7693(4) 0.0429(14) Uani 1 1 d . . .
H14 H 0.8664 0.3966 0.7144 0.052 Uiso 1 1 calc R . .
C15 C 0.6768(4) 0.2842(5) 0.8299(4) 0.0495(16) Uani 1 1 d . . .
H15 H 0.7107 0.3337 0.8653 0.059 Uiso 1 1 calc R . .
C16 C 0.7073(4) 0.1921(5) 0.8231(4) 0.0466(15) Uani 1 1 d . . .
C17 C 0.6581(4) 0.1173(5) 0.7713(5) 0.0485(16) Uani 1 1 d . . .
H17 H 0.6795 0.0552 0.7678 0.058 Uiso 1 1 calc R . .
C18 C 0.5761(4) 0.1350(5) 0.7242(4) 0.0462(15) Uani 1 1 d . . .
C19 C 0.5446(4) 0.2295(5) 0.7327(4) 0.0480(15) Uani 1 1 d . . .
C20 C 0.4598(4) 0.2404(5) 0.6845(5) 0.0533(18) Uani 1 1 d . . .
C21 C 0.3415(4) 0.1556(6) 0.5910(5) 0.067(2) Uani 1 1 d . . .
H21 H 0.3169 0.0984 0.5595 0.081 Uiso 1 1 calc R . .
C22 C 0.6377(5) -0.1983(7) 0.6166(6) 0.085(3) Uani 1 1 d . . .
H22A H 0.6781 -0.1572 0.6094 0.128 Uiso 1 1 calc R . .
H22B H 0.6247 -0.2525 0.5740 0.128 Uiso 1 1 calc R . .
H22C H 0.6575 -0.2244 0.6772 0.128 Uiso 1 1 calc R . .
C23 C 0.5636(5) -0.1368(6) 0.5993(5) 0.066(2) Uani 1 1 d . . .
C24 C 0.4892(5) -0.1703(6) 0.5403(5) 0.070(2) Uani 1 1 d . . .
H24 H 0.4883 -0.2318 0.5131 0.084 Uiso 1 1 calc R . .
C25 C 0.4150(5) -0.1229(7) 0.5164(5) 0.065(2) Uani 1 1 d . . .
C26 C 0.3408(5) -0.1745(8) 0.4485(6) 0.093(3) Uani 1 1 d . . .
H26A H 0.3047 -0.1896 0.4770 0.140 Uiso 1 1 calc R . .
H26B H 0.3563 -0.2351 0.4280 0.140 Uiso 1 1 calc R . .
H26C H 0.3147 -0.1312 0.3976 0.140 Uiso 1 1 calc R . .
C27 C 1.0522(4) 0.6035(5) 0.7825(5) 0.0598(19) Uani 1 1 d . . .
H27 H 1.0469 0.6463 0.7348 0.072 Uiso 1 1 calc R . .
C28 C 0.9971(4) 0.5293(5) 0.7712(5) 0.0481(16) Uani 1 1 d . . .
H28 H 0.9541 0.5217 0.7155 0.058 Uiso 1 1 calc R . .
C29 C 0.5956(4) 0.3031(5) 0.7841(5) 0.0532(17) Uani 1 1 d . . .
H29 H 0.5753 0.3659 0.7880 0.064 Uiso 1 1 calc R . .
C30 C 0.4133(4) 0.3236(6) 0.6806(5) 0.0636(19) Uani 1 1 d . . .
H30 H 0.4377 0.3817 0.7105 0.076 Uiso 1 1 calc R . .
C31 C 0.3309(5) 0.3214(7) 0.6329(6) 0.073(2) Uani 1 1 d . . .
H31 H 0.3002 0.3775 0.6309 0.087 Uiso 1 1 calc R . .
C32 C 0.2952(4) 0.2364(7) 0.5891(6) 0.073(2) Uani 1 1 d . . .
H32 H 0.2398 0.2334 0.5581 0.087 Uiso 1 1 calc R . .
C33 C 0.8173(4) 0.0874(5) 0.9256(4) 0.0470(15) Uani 1 1 d . . .
C34 C 0.8771(4) 0.0274(5) 0.9210(5) 0.0614(19) Uani 1 1 d . . .
H34 H 0.9027 0.0441 0.8829 0.074 Uiso 1 1 calc R . .
C35 C 0.7819(5) 0.0614(6) 0.9836(5) 0.0619(19) Uani 1 1 d . . .
H35 H 0.7417 0.1013 0.9881 0.074 Uiso 1 1 calc R . .
C36 C 0.8062(6) -0.0251(7) 1.0359(5) 0.079(3) Uani 1 1 d . . .
H36 H 0.7819 -0.0423 1.0752 0.095 Uiso 1 1 calc R . .
C37 C 0.8989(5) -0.0587(6) 0.9741(7) 0.080(3) Uani 1 1 d . . .
H37 H 0.9387 -0.0997 0.9702 0.096 Uiso 1 1 calc R . .
C38 C 0.8638(6) -0.0838(6) 1.0307(6) 0.080(3) Uani 1 1 d . . .
H38 H 0.8793 -0.1413 1.0657 0.096 Uiso 1 1 calc R . .
C41 C 0.4316(18) 0.509(3) 0.4911(19) 0.29(2) Uani 1 1 d . . .
C39 C 0.5180(18) 0.472(3) 0.5682(17) 0.264(15) Uani 1 1 d . . .
C40 C 0.456(3) 0.5467(18) 0.559(3) 0.29(2) Uani 1 1 d . . .

loop_
_atom_site_aniso_label
_atom_site_aniso_U_11
_atom_site_aniso_U_22
_atom_site_aniso_U_33
_atom_site_aniso_U_23
_atom_site_aniso_U_13
_atom_site_aniso_U_12
Pt1 0.02835(13) 0.03716(13) 0.04758(14) -0.00019(10) 0.01163(10) -0.00143(10)
Pt2 0.03309(14) 0.04869(16) 0.05997(17) 0.00743(12) 0.00618(12) -0.00494(11)
N1 0.038(3) 0.056(4) 0.063(4) 0.016(3) 0.019(3) 0.000(3)
N2 0.031(3) 0.050(3) 0.063(3) 0.010(3) 0.007(3) -0.006(2)
N3 0.033(3) 0.038(3) 0.056(3) -0.004(2) 0.019(2) -0.002(2)
O1 0.033(2) 0.050(3) 0.054(3) -0.001(2) 0.007(2) -0.007(2)
O2 0.043(3) 0.047(3) 0.054(3) 0.004(2) 0.014(2) -0.009(2)
O3 0.040(3) 0.068(3) 0.072(3) 0.000(3) 0.003(2) -0.013(2)
O4 0.046(3) 0.052(3) 0.068(3) 0.001(2) 0.009(2) 0.002(2)
C1 0.047(4) 0.067(5) 0.061(4) -0.003(4) 0.001(3) -0.008(4)
C2 0.037(3) 0.048(4) 0.060(4) -0.004(3) 0.016(3) 0.008(3)
C3 0.045(4) 0.056(4) 0.045(4) 0.002(3) 0.012(3) -0.001(3)
C4 0.051(4) 0.046(4) 0.052(4) 0.003(3) 0.021(3) 0.004(3)
C5 0.079(5) 0.066(5) 0.062(5) 0.015(4) 0.025(4) -0.012(4)
C6 0.051(4) 0.055(4) 0.084(5) 0.018(4) 0.026(4) -0.010(4)
C7 0.037(4) 0.052(4) 0.066(4) 0.001(3) 0.016(3) -0.007(3)
C8 0.035(3) 0.039(3) 0.050(4) -0.001(3) 0.020(3) 0.005(3)
C9 0.038(3) 0.035(3) 0.047(3) -0.002(3) 0.021(3) 0.002(3)
C10 0.029(3) 0.040(3) 0.046(3) -0.003(3) 0.015(3) 0.002(3)
C11 0.030(3) 0.042(3) 0.051(4) 0.006(3) 0.010(3) 0.004(3)
C12 0.027(3) 0.043(3) 0.046(3) -0.003(3) 0.010(3) 0.000(3)
C13 0.032(3) 0.048(4) 0.045(3) -0.008(3) 0.007(3) -0.002(3)
C14 0.037(3) 0.049(4) 0.040(3) 0.001(3) 0.011(3) 0.004(3)
C15 0.038(4) 0.047(4) 0.057(4) -0.004(3) 0.012(3) -0.006(3)
C16 0.036(3) 0.048(4) 0.053(4) 0.006(3) 0.014(3) -0.003(3)
C17 0.034(3) 0.041(4) 0.063(4) 0.007(3) 0.011(3) -0.004(3)
C18 0.036(3) 0.047(4) 0.051(4) 0.007(3) 0.013(3) -0.008(3)
C19 0.044(4) 0.047(4) 0.050(4) 0.008(3) 0.015(3) -0.002(3)
C20 0.043(4) 0.058(4) 0.069(5) 0.024(4) 0.033(3) 0.013(3)
C21 0.040(4) 0.074(5) 0.077(5) 0.026(4) 0.011(4) 0.003(4)
C22 0.074(6) 0.082(6) 0.087(6) -0.014(5) 0.018(5) 0.016(5)
C23 0.070(5) 0.062(5) 0.061(5) 0.001(4) 0.021(4) 0.003(4)
C24 0.080(6) 0.058(5) 0.068(5) -0.010(4) 0.025(5) -0.014(4)
C25 0.059(5) 0.070(5) 0.060(5) 0.000(4) 0.018(4) -0.018(4)
C26 0.069(6) 0.126(8) 0.072(6) -0.024(6) 0.014(5) -0.039(6)
C27 0.055(4) 0.059(4) 0.072(5) 0.019(4) 0.033(4) 0.001(4)
C28 0.037(3) 0.052(4) 0.054(4) 0.007(3) 0.017(3) 0.005(3)
C29 0.048(4) 0.049(4) 0.063(4) 0.001(3) 0.022(3) 0.005(3)
C30 0.053(4) 0.068(5) 0.071(5) 0.005(4) 0.025(4) 0.005(4)
C31 0.044(4) 0.088(6) 0.086(6) 0.023(5) 0.025(4) 0.019(4)
C32 0.033(4) 0.095(6) 0.086(6) 0.026(5) 0.020(4) 0.006(4)
C33 0.037(3) 0.043(4) 0.047(4) -0.004(3) 0.001(3) -0.011(3)
C34 0.050(4) 0.051(4) 0.075(5) 0.001(4) 0.016(4) -0.002(4)
C35 0.064(5) 0.065(5) 0.053(4) -0.002(4) 0.019(4) -0.009(4)
C36 0.093(7) 0.077(6) 0.054(5) 0.014(4) 0.015(5) -0.020(5)
C37 0.045(5) 0.056(5) 0.111(7) 0.004(5) 0.000(5) 0.006(4)
C38 0.076(6) 0.051(5) 0.072(6) 0.015(4) -0.013(5) -0.010(5)
C41 0.19(2) 0.51(5) 0.19(2) -0.15(3) 0.08(2) -0.18(3)
C39 0.18(2) 0.40(5) 0.165(19) 0.05(2) 0.020(19) -0.11(3)
C40 0.50(6) 0.146(18) 0.34(4) 0.10(2) 0.29(4) 0.11(3)

loop_
_atom_type_symbol
_atom_type_description
_atom_type_scat_dispersion_real
_atom_type_scat_dispersion_imag
_atom_type_scat_source
C C 0.0033 0.0016 'International Tables Vol C Tables 4.2.6.8 and 6.1.1.4'
H H 0.0000 0.0000 'International Tables Vol C Tables 4.2.6.8 and 6.1.1.4'
N N 0.0061 0.0033 'International Tables Vol C Tables 4.2.6.8 and 6.1.1.4'
O O 0.0106 0.0060 'International Tables Vol C Tables 4.2.6.8 and 6.1.1.4'
Pt Pt -1.7033 8.3905 'International Tables Vol C Tables 4.2.6.8 and 6.1.1.4'

loop_
_geom_angle_atom_site_label_1
_geom_angle_atom_site_label_2
_geom_angle_atom_site_label_3
_geom_angle
_geom_angle_site_symmetry_1
_geom_angle_site_symmetry_3
_geom_angle_publ_flag
C10 Pt1 N3 81.7(2) . . ?
C10 Pt1 O2 92.8(2) . . ?
N3 Pt1 O2 174.51(18) . . ?
C10 Pt1 O1 174.8(2) . . ?
N3 Pt1 O1 93.24(19) . . ?
O2 Pt1 O1 92.24(17) . . ?
C18 Pt2 O4 92.1(2) . . ?
C18 Pt2 N1 82.0(3) . . ?
O4 Pt2 N1 173.6(2) . . ?
C18 Pt2 O3 175.0(2) . . ?
O4 Pt2 O3 92.6(2) . . ?
N1 Pt2 O3 93.1(2) . . ?
C21 N1 C20 120.0(6) . . ?
C21 N1 Pt2 125.3(6) . . ?
C20 N1 Pt2 114.6(4) . . ?
C12 N2 C33 122.0(5) . . ?
C12 N2 C16 119.3(5) . . ?
C33 N2 C16 118.8(5) . . ?
C7 N3 C8 119.8(6) . . ?
C7 N3 Pt1 124.0(5) . . ?
C8 N3 Pt1 116.2(4) . . ?
C2 O1 Pt1 122.7(4) . . ?
C4 O2 Pt1 124.3(4) . . ?
C25 O3 Pt2 122.9(5) . . ?
C23 O4 Pt2 123.8(5) . . ?
O1 C2 C3 126.1(6) . . ?
O1 C2 C1 115.5(6) . . ?
C3 C2 C1 118.4(6) . . ?
C4 C3 C2 127.6(6) . . ?
O2 C4 C3 126.9(6) . . ?
O2 C4 C5 113.3(6) . . ?
C3 C4 C5 119.8(6) . . ?
C27 C6 C7 119.5(7) . . ?
N3 C7 C6 121.3(7) . . ?
N3 C8 C28 119.8(6) . . ?
N3 C8 C9 112.8(5) . . ?
C28 C8 C9 127.3(6) . . ?
C14 C9 C10 120.6(5) . . ?
C14 C9 C8 123.8(6) . . ?
C10 C9 C8 115.4(5) . . ?
C11 C10 C9 118.7(5) . . ?
C11 C10 Pt1 127.5(5) . . ?
C9 C10 Pt1 113.8(4) . . ?
C10 C11 C12 120.8(6) . . ?
C13 C12 C11 119.5(6) . . ?
C13 C12 N2 119.5(5) . . ?
C11 C12 N2 121.0(5) . . ?
C14 C13 C12 120.4(6) . . ?
C13 C14 C9 119.9(6) . . ?
C16 C15 C29 120.0(6) . . ?
C15 C16 C17 121.0(6) . . ?
C15 C16 N2 119.7(6) . . ?
C17 C16 N2 119.3(6) . . ?
C16 C17 C18 119.9(6) . . ?
C17 C18 C19 118.9(6) . . ?
C17 C18 Pt2 127.6(5) . . ?
C19 C18 Pt2 113.4(4) . . ?
C29 C19 C18 119.7(6) . . ?
C29 C19 C20 124.9(6) . . ?
C18 C19 C20 115.4(6) . . ?
C30 C20 N1 118.0(6) . . ?
C30 C20 C19 127.9(7) . . ?
N1 C20 C19 114.1(6) . . ?
N1 C21 C32 122.2(8) . . ?
O4 C23 C24 126.8(8) . . ?
O4 C23 C22 112.7(7) . . ?
C24 C23 C22 120.5(8) . . ?
C23 C24 C25 127.9(8) . . ?
O3 C25 C24 125.9(7) . . ?
O3 C25 C26 115.8(8) . . ?
C24 C25 C26 118.3(8) . . ?
C28 C27 C6 119.2(7) . . ?
C27 C28 C8 120.3(6) . . ?
C19 C29 C15 120.4(6) . . ?
C31 C30 C20 120.9(8) . . ?
C32 C31 C30 119.5(8) . . ?
C31 C32 C21 119.3(7) . . ?
C35 C33 C34 118.8(7) . . ?
C35 C33 N2 120.9(6) . . ?
C34 C33 N2 120.3(6) . . ?
C33 C34 C37 119.2(8) . . ?
C33 C35 C36 119.9(8) . . ?
C38 C36 C35 121.2(9) . . ?
C38 C37 C34 121.6(9) . . ?
C36 C38 C37 119.3(8) . . ?
C40 C41 C39 114(4) . 3_666 ?
C40 C39 C41 116(3) . 3_666 ?
C41 C40 C39 78(3) . . ?

loop_
_geom_bond_atom_site_label_1
_geom_bond_atom_site_label_2
_geom_bond_distance
_geom_bond_site_symmetry_2
_geom_bond_publ_flag
Pt1 C10 1.971(6) . ?
Pt1 N3 1.994(5) . ?
Pt1 O2 1.997(4) . ?
Pt1 O1 2.089(4) . ?
Pt2 C18 1.974(6) . ?
Pt2 O4 1.997(5) . ?
Pt2 N1 1.997(6) . ?
Pt2 O3 2.086(5) . ?
N1 C21 1.347(9) . ?
N1 C20 1.387(9) . ?
N2 C12 1.419(8) . ?
N2 C33 1.422(8) . ?
N2 C16 1.440(8) . ?
N3 C7 1.346(8) . ?
N3 C8 1.365(8) . ?
O1 C2 1.270(8) . ?
O2 C4 1.286(8) . ?
O3 C25 1.255(9) . ?
O4 C23 1.283(9) . ?
C1 C2 1.511(9) . ?
C2 C3 1.395(9) . ?
C3 C4 1.377(9) . ?
C4 C5 1.506(9) . ?
C6 C27 1.372(10) . ?
C6 C7 1.379(9) . ?
C8 C28 1.384(9) . ?
C8 C9 1.460(8) . ?
C9 C14 1.393(8) . ?
C9 C10 1.408(8) . ?
C10 C11 1.386(8) . ?
C11 C12 1.402(8) . ?
C12 C13 1.394(8) . ?
C13 C14 1.379(9) . ?
C15 C16 1.375(9) . ?
C15 C29 1.386(9) . ?
C16 C17 1.381(9) . ?
C17 C18 1.397(9) . ?
C18 C19 1.418(9) . ?
C19 C29 1.381(9) . ?
C19 C20 1.432(9) . ?
C20 C30 1.386(10) . ?
C21 C32 1.365(11) . ?
C22 C23 1.509(11) . ?
C23 C24 1.382(11) . ?
C24 C25 1.398(11) . ?
C25 C26 1.523(10) . ?
C27 C28 1.372(9) . ?
C30 C31 1.385(10) . ?
C31 C32 1.361(12) . ?
C33 C35 1.370(10) . ?
C33 C34 1.378(10) . ?
C34 C37 1.395(11) . ?
C35 C36 1.397(11) . ?
C36 C38 1.339(13) . ?
C37 C38 1.344(13) . ?
C41 C40 1.12(4) . ?
C41 C39 1.58(3) 3_666 ?
C39 C40 1.46(4) . ?
C39 C41 1.58(3) 3_666 ?
